data_2208358
loop_
_publ_author_name
'Jun Wan'
'Xue-Mei Li'
'Zheng-Zhong Peng'
'Shu-Sheng Zhang'

_publ_section_title
;
 2-(1<i>H</i>-1,2,3-Benzotriazol-1-yl)-1-benzoylethyl
 2,4-dichlorobenzoate
;
_journal_coeditor_code HK6085
_journal_issue 3
_journal_name_full 'Acta Crystallographica Section E'
_journal_page_first o1099
_journal_page_last o1100
_journal_paper_doi 10.1107/S1600536806005526
_journal_volume 62
_journal_year 2006
_chemical_formula_iupac 'C22 H15 Cl2 N3 O3'
_chemical_formula_moiety 'C22 H15 Cl2 N3 O3'
_chemical_formula_sum 'C22 H15 Cl2 N3 O3'
_chemical_formula_weight 440.27
_chemical_name_systematic
;
2-(1H-1,2,3-Benzotriazol-1-yl)-1-benzoylethyl 2,4-dichlorobenzoate
;
_space_group_IT_number 14
_symmetry_cell_setting monoclinic
_symmetry_space_group_name_Hall '-P 2ybc'
_symmetry_space_group_name_H-M 'P 1 21/c 1'
_atom_sites_solution_hydrogens geom
_atom_sites_solution_primary direct
_atom_sites_solution_secondary difmap
_audit_creation_method SHELXL-97
_cell_angle_alpha 90.00
_cell_angle_beta 90.916(2)
_cell_angle_gamma 90.00
_cell_formula_units_Z 4
_cell_length_a 9.1235(12)
_cell_length_b 9.4228(12)
_cell_length_c 23.307(3)
_cell_measurement_reflns_used 3057
_cell_measurement_temperature 296(2)
_cell_measurement_theta_max 23.6
_cell_measurement_theta_min 2.2
_cell_volume 2003.4(4)
_computing_cell_refinement 'SAINT (Siemens, 1996)'
_computing_data_collection 'SMART (Siemens, 1996)'
_computing_data_reduction SAINT
_computing_molecular_graphics SHELXTL
_computing_publication_material
;
SHELXTL, PARST (Nardelli, 1995) and PLATON (Spek, 2003)
;
_computing_structure_refinement SHELXTL
_computing_structure_solution 'SHELXTL (Sheldrick, 1997)'
_diffrn_ambient_temperature 293(2)
_diffrn_detector_area_resol_mean 8.33
_diffrn_measured_fraction_theta_full 0.998
_diffrn_measured_fraction_theta_max 0.998
_diffrn_measurement_device_type 'Siemens SMART 1000 CCD area-detector'
_diffrn_measurement_method \w
_diffrn_radiation_monochromator graphite
_diffrn_radiation_source 'fine-focus sealed tube'
_diffrn_radiation_type MoK\a
_diffrn_radiation_wavelength 0.71073
_diffrn_reflns_av_R_equivalents 0.0243
_diffrn_reflns_av_sigmaI/netI 0.0284
_diffrn_reflns_limit_h_max 11
_diffrn_reflns_limit_h_min -10
_diffrn_reflns_limit_k_max 7
_diffrn_reflns_limit_k_min -11
_diffrn_reflns_limit_l_max 28
_diffrn_reflns_limit_l_min -27
_diffrn_reflns_number 11397
_diffrn_reflns_theta_full 26.03
_diffrn_reflns_theta_max 26.03
_diffrn_reflns_theta_min 1.75
_exptl_absorpt_coefficient_mu 0.354
_exptl_absorpt_correction_T_max 0.9587
_exptl_absorpt_correction_T_min 0.8920
_exptl_absorpt_correction_type multi-scan
_exptl_absorpt_process_details '(SADABS; Sheldrick, 1996)'
_exptl_crystal_colour colorless
_exptl_crystal_density_diffrn 1.460
_exptl_crystal_density_method 'not measured'
_exptl_crystal_description block
_exptl_crystal_F_000 904
_exptl_crystal_size_max 0.33
_exptl_crystal_size_mid 0.17
_exptl_crystal_size_min 0.12
_refine_diff_density_max 0.195
_refine_diff_density_min -0.208
_refine_ls_extinction_method none
_refine_ls_goodness_of_fit_ref 1.019
_refine_ls_hydrogen_treatment constr
_refine_ls_matrix_type full
_refine_ls_number_parameters 271
_refine_ls_number_reflns 3943
_refine_ls_number_restraints 0
_refine_ls_restrained_S_all 1.019
_refine_ls_R_factor_all 0.0621
_refine_ls_R_factor_gt 0.0408
_refine_ls_shift/su_max 0.001
_refine_ls_shift/su_mean 0.000
_refine_ls_structure_factor_coef Fsqd
_refine_ls_weighting_details 'calc w=1/[\s^2^(Fo^2^)+(0.0449P)^2^+0.3548P] where P=(Fo^2^+2Fc^2^)/3'
_refine_ls_weighting_scheme calc
_refine_ls_wR_factor_gt 0.0923
_refine_ls_wR_factor_ref 0.1034
_reflns_number_gt 2846
_reflns_number_total 3943
_reflns_threshold_expression I>2\s(I)
_cod_data_source_file hk6085.cif
_cod_data_source_block I
_cod_original_sg_symbol_H-M 'P 21/c'
_cod_database_code 2208358
_cod_database_fobs_code 2208358

loop_
_symmetry_equiv_pos_as_xyz
'x, y, z'
'-x, y+1/2, -z+1/2'
'-x, -y, -z'
'x, -y-1/2, z-1/2'

loop_
_atom_site_type_symbol
_atom_site_label
_atom_site_fract_x
_atom_site_fract_y
_atom_site_fract_z
_atom_site_U_iso_or_equiv
_atom_site_adp_type
_atom_site_calc_flag
_atom_site_refinement_flags
_atom_site_occupancy
Cl Cl1 0.35924(7) 0.04758(8) 0.44845(3) 0.0825(2) Uani d . 1
Cl Cl2 0.03505(8) -0.01460(7) 0.63541(2) 0.0795(2) Uani d . 1
O O1 0.20885(18) -0.56918(17) 0.39258(6) 0.0696(4) Uani d . 1
O O2 0.12369(13) -0.30502(15) 0.38236(5) 0.0507(3) Uani d . 1
O O3 0.36104(17) -0.2492(2) 0.39397(7) 0.0884(6) Uani d . 1
N N1 -0.08593(16) -0.49327(16) 0.31061(6) 0.0451(4) Uani d . 1
N N2 -0.10946(19) -0.60430(19) 0.27442(7) 0.0561(4) Uani d . 1
N N3 -0.21250(19) -0.6841(2) 0.29450(8) 0.0614(5) Uani d . 1
C C1 0.3227(2) -0.5540(2) 0.24538(9) 0.0548(5) Uani d . 1
H H1A 0.3099 -0.4577 0.2382 0.066 Uiso calc R 1
C C2 0.3868(2) -0.6399(3) 0.20465(10) 0.0665(6) Uani d . 1
H H2B 0.4183 -0.6008 0.1703 0.080 Uiso calc R 1
C C3 0.4041(2) -0.7823(3) 0.21459(11) 0.0694(7) Uani d . 1
H H3B 0.4487 -0.8392 0.1873 0.083 Uiso calc R 1
C C4 0.3559(2) -0.8411(3) 0.26470(11) 0.0685(6) Uani d . 1
H H4A 0.3652 -0.9382 0.2708 0.082 Uiso calc R 1
C C5 0.2939(2) -0.7570(2) 0.30585(10) 0.0585(5) Uani d . 1
H H5A 0.2626 -0.7973 0.3399 0.070 Uiso calc R 1
C C6 0.27769(19) -0.6118(2) 0.29691(8) 0.0471(5) Uani d . 1
C C7 0.2161(2) -0.5249(2) 0.34389(8) 0.0488(5) Uani d . 1
C C8 0.1569(2) -0.3774(2) 0.32997(7) 0.0462(5) Uani d . 1
H H8A 0.2311 -0.3237 0.3092 0.055 Uiso calc R 1
C C9 0.0159(2) -0.3826(2) 0.29425(8) 0.0479(5) Uani d . 1
H H9A -0.0331 -0.2916 0.2972 0.057 Uiso calc R 1
H H9B 0.0410 -0.3963 0.2543 0.057 Uiso calc R 1
C C10 -0.1795(2) -0.5015(2) 0.35551(8) 0.0454(5) Uani d . 1
C C11 -0.2037(2) -0.4152(3) 0.40281(9) 0.0605(6) Uani d . 1
H H11A -0.1493 -0.3333 0.4098 0.073 Uiso calc R 1
C C12 -0.3127(3) -0.4584(3) 0.43844(11) 0.0839(8) Uani d . 1
H H12A -0.3330 -0.4040 0.4706 0.101 Uiso calc R 1
C C13 -0.3949(3) -0.5817(4) 0.42826(12) 0.0891(9) Uani d . 1
H H13A -0.4678 -0.6066 0.4538 0.107 Uiso calc R 1
C C14 -0.3709(2) -0.6660(3) 0.38180(11) 0.0743(7) Uani d . 1
H H14A -0.4258 -0.7476 0.3750 0.089 Uiso calc R 1
C C15 -0.2599(2) -0.6241(2) 0.34480(9) 0.0532(5) Uani d . 1
C C16 0.2387(2) -0.2477(2) 0.41133(8) 0.0548(5) Uani d . 1
C C17 0.1899(2) -0.1866(2) 0.46654(8) 0.0480(5) Uani d . 1
C C18 0.2422(2) -0.0576(2) 0.48771(8) 0.0521(5) Uani d . 1
C C19 0.1960(2) -0.0057(2) 0.53990(8) 0.0582(6) Uani d . 1
H H19A 0.2320 0.0800 0.5540 0.070 Uiso calc R 1
C C20 0.0962(2) -0.0825(2) 0.57069(8) 0.0540(5) Uani d . 1
C C21 0.0414(2) -0.2099(2) 0.55109(8) 0.0553(5) Uani d . 1
H H21A -0.0262 -0.2606 0.5724 0.066 Uiso calc R 1
C C22 0.0891(2) -0.2606(2) 0.49912(8) 0.0525(5) Uani d . 1
H H22A 0.0528 -0.3467 0.4855 0.063 Uiso calc R 1

loop_
_atom_site_aniso_label
_atom_site_aniso_U_11
_atom_site_aniso_U_22
_atom_site_aniso_U_33
_atom_site_aniso_U_12
_atom_site_aniso_U_13
_atom_site_aniso_U_23
Cl1 0.0948(5) 0.0855(5) 0.0672(4) -0.0367(4) -0.0004(3) 0.0157(3)
Cl2 0.1125(5) 0.0842(5) 0.0417(3) 0.0202(4) 0.0009(3) -0.0069(3)
O1 0.0890(11) 0.0696(11) 0.0505(9) 0.0049(9) 0.0095(8) 0.0129(8)
O2 0.0498(7) 0.0576(9) 0.0450(7) -0.0042(7) 0.0071(6) -0.0107(6)
O3 0.0525(9) 0.1343(17) 0.0787(11) -0.0141(10) 0.0143(8) -0.0324(11)
N1 0.0514(9) 0.0417(9) 0.0421(8) 0.0016(7) 0.0031(7) -0.0054(7)
N2 0.0617(11) 0.0495(11) 0.0571(10) 0.0017(9) -0.0007(8) -0.0134(9)
N3 0.0593(11) 0.0524(11) 0.0723(12) -0.0031(9) -0.0026(9) -0.0092(9)
C1 0.0534(12) 0.0553(13) 0.0560(12) -0.0030(10) 0.0087(9) -0.0054(10)
C2 0.0564(13) 0.0812(18) 0.0622(14) -0.0046(12) 0.0125(10) -0.0161(13)
C3 0.0455(12) 0.0748(18) 0.0879(18) 0.0033(12) 0.0022(11) -0.0330(14)
C4 0.0497(12) 0.0521(14) 0.1034(19) 0.0056(11) -0.0088(12) -0.0135(13)
C5 0.0485(11) 0.0563(14) 0.0705(14) 0.0045(10) -0.0039(10) 0.0023(11)
C6 0.0396(10) 0.0491(12) 0.0527(11) 0.0002(9) -0.0004(8) -0.0027(9)
C7 0.0457(11) 0.0545(13) 0.0464(11) -0.0047(9) 0.0036(8) 0.0040(9)
C8 0.0515(11) 0.0479(12) 0.0396(10) -0.0026(9) 0.0114(8) -0.0024(8)
C9 0.0583(12) 0.0459(12) 0.0397(10) -0.0006(10) 0.0059(8) 0.0005(9)
C10 0.0419(10) 0.0498(12) 0.0446(10) 0.0053(9) 0.0014(8) 0.0016(9)
C11 0.0560(12) 0.0722(16) 0.0537(12) 0.0021(11) 0.0100(10) -0.0116(11)
C12 0.0697(16) 0.118(2) 0.0641(15) 0.0003(16) 0.0211(12) -0.0171(15)
C13 0.0582(15) 0.127(3) 0.0832(19) -0.0133(16) 0.0236(13) 0.0052(18)
C14 0.0526(13) 0.0847(19) 0.0855(17) -0.0143(12) -0.0015(12) 0.0116(15)
C15 0.0441(11) 0.0535(13) 0.0618(13) 0.0005(10) -0.0048(9) 0.0042(10)
C16 0.0519(12) 0.0613(14) 0.0513(12) -0.0039(11) 0.0028(10) -0.0018(10)
C17 0.0481(11) 0.0535(12) 0.0425(10) -0.0001(9) -0.0029(8) -0.0003(9)
C18 0.0574(12) 0.0543(13) 0.0444(11) -0.0078(10) -0.0081(9) 0.0090(9)
C19 0.0784(15) 0.0493(13) 0.0465(11) -0.0025(11) -0.0144(11) 0.0006(10)
C20 0.0706(13) 0.0555(14) 0.0358(10) 0.0116(11) -0.0050(9) 0.0006(9)
C21 0.0598(12) 0.0623(15) 0.0440(11) -0.0018(11) 0.0050(9) 0.0065(10)
C22 0.0582(12) 0.0504(13) 0.0489(11) -0.0064(10) -0.0004(9) -0.0013(9)

loop_
_atom_type_symbol
_atom_type_description
_atom_type_scat_dispersion_real
_atom_type_scat_dispersion_imag
_atom_type_scat_source
C C 0.0033 0.0016 'International Tables Vol C Tables 4.2.6.8 and 6.1.1.4'
H H 0.0000 0.0000 'International Tables Vol C Tables 4.2.6.8 and 6.1.1.4'
N N 0.0061 0.0033 'International Tables Vol C Tables 4.2.6.8 and 6.1.1.4'
O O 0.0106 0.0060 'International Tables Vol C Tables 4.2.6.8 and 6.1.1.4'
Cl Cl 0.1484 0.1585 'International Tables Vol C Tables 4.2.6.8 and 6.1.1.4'

loop_
_geom_angle_atom_site_label_1
_geom_angle_atom_site_label_2
_geom_angle_atom_site_label_3
_geom_angle
_geom_angle_publ_flag
C16 O2 C8 116.27(14) ?
N2 N1 C10 109.76(15) ?
N2 N1 C9 119.03(15) ?
C10 N1 C9 130.84(16) ?
N3 N2 N1 109.31(16) ?
N2 N3 C15 107.93(17) ?
C2 C1 C6 119.9(2) ?
C2 C1 H1A 120.1 ?
C6 C1 H1A 120.1 ?
C3 C2 C1 120.4(2) ?
C3 C2 H2B 119.8 ?
C1 C2 H2B 119.8 ?
C2 C3 C4 120.1(2) ?
C2 C3 H3B 119.9 ?
C4 C3 H3B 119.9 ?
C3 C4 C5 120.2(2) ?
C3 C4 H4A 119.9 ?
C5 C4 H4A 119.9 ?
C4 C5 C6 120.5(2) ?
C4 C5 H5A 119.8 ?
C6 C5 H5A 119.8 ?
C1 C6 C5 118.92(19) ?
C1 C6 C7 122.88(19) ?
C5 C6 C7 118.18(18) ?
O1 C7 C6 121.9(2) ?
O1 C7 C8 119.26(18) ?
C6 C7 C8 118.87(16) ?
O2 C8 C9 107.04(14) yes
O2 C8 C7 109.34(15) yes
C9 C8 C7 112.38(16) yes
O2 C8 H8A 109.3 ?
C9 C8 H8A 109.3 ?
C7 C8 H8A 109.3 ?
N1 C9 C8 114.72(15) ?
N1 C9 H9A 108.6 ?
C8 C9 H9A 108.6 ?
N1 C9 H9B 108.6 ?
C8 C9 H9B 108.6 ?
H9A C9 H9B 107.6 ?
N1 C10 C15 104.17(16) ?
N1 C10 C11 133.20(19) ?
C15 C10 C11 122.62(18) ?
C12 C11 C10 115.7(2) ?
C12 C11 H11A 122.2 ?
C10 C11 H11A 122.2 ?
C11 C12 C13 122.5(2) ?
C11 C12 H12A 118.8 ?
C13 C12 H12A 118.8 ?
C14 C13 C12 121.7(2) ?
C14 C13 H13A 119.2 ?
C12 C13 H13A 119.2 ?
C13 C14 C15 116.9(2) ?
C13 C14 H14A 121.5 ?
C15 C14 H14A 121.5 ?
N3 C15 C10 108.83(17) ?
N3 C15 C14 130.5(2) ?
C10 C15 C14 120.6(2) ?
O3 C16 O2 123.30(19) ?
O3 C16 C17 126.41(19) ?
O2 C16 C17 110.28(16) ?
C22 C17 C18 118.05(18) ?
C22 C17 C16 119.30(19) ?
C18 C17 C16 122.64(18) ?
C19 C18 C17 120.81(19) ?
C19 C18 Cl1 117.54(17) ?
C17 C18 Cl1 121.57(15) ?
C20 C19 C18 119.1(2) ?
C20 C19 H19A 120.4 ?
C18 C19 H19A 120.4 ?
C19 C20 C21 121.75(19) ?
C19 C20 Cl2 118.92(17) ?
C21 C20 Cl2 119.31(17) ?
C20 C21 C22 118.42(19) ?
C20 C21 H21A 120.8 ?
C22 C21 H21A 120.8 ?
C21 C22 C17 121.8(2) ?
C21 C22 H22A 119.1 ?
C17 C22 H22A 119.1 ?

loop_
_geom_bond_atom_site_label_1
_geom_bond_atom_site_label_2
_geom_bond_distance
_geom_bond_publ_flag
Cl1 C18 1.729(2) yes
Cl2 C20 1.739(2) yes
O1 C7 1.212(2) yes
O2 C16 1.351(2) yes
O2 C8 1.435(2) yes
O3 C16 1.193(2) yes
N1 N2 1.359(2) ?
N1 C10 1.363(2) ?
N1 C9 1.451(2) ?
N2 N3 1.297(2) ?
N3 C15 1.378(3) ?
C1 C2 1.384(3) ?
C1 C6 1.387(3) ?
C1 H1A 0.9300 ?
C2 C3 1.371(3) ?
C2 H2B 0.9300 ?
C3 C4 1.371(3) ?
C3 H3B 0.9300 ?
C4 C5 1.373(3) ?
C4 H4A 0.9300 ?
C5 C6 1.391(3) ?
C5 H5A 0.9300 ?
C6 C7 1.485(3) ?
C7 C8 1.524(3) ?
C8 C9 1.522(3) ?
C8 H8A 0.9800 ?
C9 H9A 0.9700 ?
C9 H9B 0.9700 ?
C10 C15 1.388(3) ?
C10 C11 1.391(3) ?
C11 C12 1.368(3) ?
C11 H11A 0.9300 ?
C12 C13 1.401(4) ?
C12 H12A 0.9300 ?
C13 C14 1.363(4) ?
C13 H13A 0.9300 ?
C14 C15 1.397(3) ?
C14 H14A 0.9300 ?
C16 C17 1.485(3) ?
C17 C22 1.389(3) ?
C17 C18 1.393(3) ?
C18 C19 1.383(3) ?
C19 C20 1.374(3) ?
C19 H19A 0.9300 ?
C20 C21 1.375(3) ?
C21 C22 1.379(3) ?
C21 H21A 0.9300 ?
C22 H22A 0.9300 ?

loop_
_geom_hbond_atom_site_label_D
_geom_hbond_atom_site_label_H
_geom_hbond_atom_site_label_A
_geom_hbond_site_symmetry_A
_geom_hbond_distance_DH
_geom_hbond_distance_HA
_geom_hbond_distance_DA
_geom_hbond_angle_DHA
_geom_hbond_publ_flag
C21 H21A O1 3_546 0.93 2.46 3.371(2) 166 yes

loop_
_geom_torsion_atom_site_label_1
_geom_torsion_atom_site_label_2
_geom_torsion_atom_site_label_3
_geom_torsion_atom_site_label_4
_geom_torsion
C10 N1 N2 N3 -0.8(2)
C9 N1 N2 N3 -174.55(16)
N1 N2 N3 C15 0.7(2)
C6 C1 C2 C3 0.9(3)
C1 C2 C3 C4 1.0(3)
C2 C3 C4 C5 -1.9(3)
C3 C4 C5 C6 0.8(3)
C2 C1 C6 C5 -2.0(3)
C2 C1 C6 C7 176.38(18)
C4 C5 C6 C1 1.1(3)
C4 C5 C6 C7 -177.32(18)
C1 C6 C7 O1 -162.63(19)
C5 C6 C7 O1 15.8(3)
C1 C6 C7 C8 18.9(3)
C5 C6 C7 C8 -162.69(17)
C16 O2 C8 C9 -158.80(16)
C16 O2 C8 C7 79.2(2)
O1 C7 C8 O2 10.1(2)
C6 C7 C8 O2 -171.40(15)
O1 C7 C8 C9 -108.6(2)
C6 C7 C8 C9 69.9(2)
N2 N1 C9 C8 -111.05(18)
C10 N1 C9 C8 76.8(2)
O2 C8 C9 N1 -80.11(19)
C7 C8 C9 N1 39.9(2)
N2 N1 C10 C15 0.5(2)
C9 N1 C10 C15 173.28(18)
N2 N1 C10 C11 -178.1(2)
C9 N1 C10 C11 -5.4(3)
N1 C10 C11 C12 178.3(2)
C15 C10 C11 C12 -0.1(3)
C10 C11 C12 C13 0.1(4)
C11 C12 C13 C14 -0.1(4)
C12 C13 C14 C15 0.2(4)
N2 N3 C15 C10 -0.4(2)
N2 N3 C15 C14 177.9(2)
N1 C10 C15 N3 -0.1(2)
C11 C10 C15 N3 178.73(19)
N1 C10 C15 C14 -178.58(19)
C11 C10 C15 C14 0.2(3)
C13 C14 C15 N3 -178.4(2)
C13 C14 C15 C10 -0.3(3)
C8 O2 C16 O3 3.8(3)
C8 O2 C16 C17 -175.56(16)
O3 C16 C17 C22 -137.8(2)
O2 C16 C17 C22 41.5(3)
O3 C16 C17 C18 41.5(3)
O2 C16 C17 C18 -139.18(19)
C22 C17 C18 C19 0.6(3)
C16 C17 C18 C19 -178.73(19)
C22 C17 C18 Cl1 -176.04(15)
C16 C17 C18 Cl1 4.6(3)
C17 C18 C19 C20 -0.6(3)
Cl1 C18 C19 C20 176.16(16)
C18 C19 C20 C21 0.3(3)
C18 C19 C20 Cl2 -178.41(15)
C19 C20 C21 C22 0.1(3)
Cl2 C20 C21 C22 178.74(15)
C20 C21 C22 C17 -0.1(3)
C18 C17 C22 C21 -0.2(3)
C16 C17 C22 C21 179.09(18)
